data_4027904
loop_
_publ_author_name
'Wang-Jun Guo'
'Zhong-Xia Wang'

_publ_section_title
;
 Cross-Coupling of ArX with ArMgBr Catalyzed by N-Heterocyclic
 Carbene-Based Nickel Complexes
;
_journal_name_full 'Journal of Organic Chemistry'
_journal_page_first 1054
_journal_page_last 1061
_journal_paper_doi 10.1021/jo302425x
_journal_volume 78
_journal_year 2013
_chemical_formula_sum 'C40 H40 Br N4 Ni P'
_chemical_formula_weight 746.35
_chemical_name_systematic
; 
 ? 
;
_space_group_IT_number 2
_symmetry_cell_setting triclinic
_symmetry_space_group_name_Hall '-P 1'
_symmetry_space_group_name_H-M 'P -1'
_atom_sites_solution_hydrogens geom
_atom_sites_solution_primary direct
_atom_sites_solution_secondary difmap
_audit_creation_method SHELXL-97
_cell_angle_alpha 86.910(2)
_cell_angle_beta 79.6010(10)
_cell_angle_gamma 68.9970(10)
_cell_formula_units_Z 2
_cell_length_a 9.6574(11)
_cell_length_b 11.2128(14)
_cell_length_c 18.5445(19)
_cell_measurement_reflns_used 2973
_cell_measurement_temperature 298(2)
_cell_measurement_theta_max 25.144
_cell_measurement_theta_min 2.371
_cell_volume 1843.8(4)
_computing_cell_refinement 'Bruker SMART'
_computing_data_collection 'Bruker SMART'
_computing_data_reduction 'Bruker SHELXTL'
_computing_molecular_graphics 'Bruker SHELXTL'
_computing_publication_material 'Bruker SHELXTL'
_computing_structure_refinement 'SHELXL-97 (Sheldrick, 1997)'
_computing_structure_solution 'SHELXS-97 (Sheldrick, 1990)'
_diffrn_ambient_temperature 298(2)
_diffrn_measured_fraction_theta_full 0.984
_diffrn_measured_fraction_theta_max 0.984
_diffrn_measurement_device_type 'CCD area detector'
_diffrn_measurement_method 'phi and omega scans'
_diffrn_radiation_monochromator graphite
_diffrn_radiation_source 'fine-focus sealed tube'
_diffrn_radiation_type MoK\a
_diffrn_radiation_wavelength 0.71073
_diffrn_reflns_av_R_equivalents 0.0254
_diffrn_reflns_av_sigmaI/netI 0.0681
_diffrn_reflns_limit_h_max 11
_diffrn_reflns_limit_h_min -11
_diffrn_reflns_limit_k_max 12
_diffrn_reflns_limit_k_min -13
_diffrn_reflns_limit_l_max 18
_diffrn_reflns_limit_l_min -22
_diffrn_reflns_number 9772
_diffrn_reflns_theta_full 25.02
_diffrn_reflns_theta_max 25.02
_diffrn_reflns_theta_min 1.95
_exptl_absorpt_coefficient_mu 1.686
_exptl_absorpt_correction_T_max 0.7512
_exptl_absorpt_correction_T_min 0.6779
_exptl_absorpt_correction_type multi-scan
_exptl_absorpt_process_details sadabs
_exptl_crystal_density_diffrn 1.344
_exptl_crystal_F_000 772
_exptl_crystal_size_max 0.25
_exptl_crystal_size_mid 0.21
_exptl_crystal_size_min 0.18
_refine_diff_density_max 0.687
_refine_diff_density_min -0.880
_refine_diff_density_rms 0.083
_refine_ls_extinction_method none
_refine_ls_goodness_of_fit_ref 1.045
_refine_ls_hydrogen_treatment mixed
_refine_ls_matrix_type full
_refine_ls_number_parameters 428
_refine_ls_number_reflns 6399
_refine_ls_number_restraints 0
_refine_ls_restrained_S_all 1.045
_refine_ls_R_factor_all 0.0902
_refine_ls_R_factor_gt 0.0523
_refine_ls_shift/su_max 0.001
_refine_ls_shift/su_mean 0.000
_refine_ls_structure_factor_coef Fsqd
_refine_ls_weighting_details 'calc w=1/[\s^2^(Fo^2^)+(0.0793P)^2^+0.0000P] where P=(Fo^2^+2Fc^2^)/3'
_refine_ls_weighting_scheme calc
_refine_ls_wR_factor_gt 0.1420
_refine_ls_wR_factor_ref 0.1558
_reflns_number_gt 4008
_reflns_number_total 6399
_reflns_threshold_expression >2sigma(I)
_cod_data_source_file jo302425x_si_002.cif
_cod_data_source_block 100117e
_cod_database_code 4027904

loop_
_symmetry_equiv_pos_as_xyz
'x, y, z'
'-x, -y, -z'

loop_
_atom_site_label
_atom_site_type_symbol
_atom_site_fract_x
_atom_site_fract_y
_atom_site_fract_z
_atom_site_U_iso_or_equiv
_atom_site_adp_type
_atom_site_occupancy
_atom_site_symmetry_multiplicity
_atom_site_calc_flag
_atom_site_refinement_flags
Ni1 Ni 0.38477(7) 0.65579(6) 0.17295(3) 0.03641(19) Uani 1 1 d .
Br1 Br 0.14772(7) 0.65461(7) 0.16968(3) 0.0652(2) Uani 1 1 d .
P1 P 0.52822(15) 0.60864(13) 0.28082(7) 0.0388(3) Uani 1 1 d .
N1 N 0.5976(5) 0.5899(4) 0.0395(2) 0.0412(10) Uani 1 1 d .
N2 N 0.3845(5) 0.7229(4) 0.0178(2) 0.0448(11) Uani 1 1 d .
N3 N 0.5838(4) 0.6177(4) 0.1925(2) 0.0414(10) Uani 1 1 d .
N4 N 0.3537(4) 0.6606(4) 0.2796(2) 0.0408(10) Uani 1 1 d .
C1 C 0.4549(6) 0.6576(5) 0.0721(3) 0.0396(12) Uani 1 1 d .
C2 C 0.4817(7) 0.6924(5) -0.0480(3) 0.0525(14) Uani 1 1 d .
H2 H 0.4591 0.7242 -0.0934 0.063 Uiso 1 1 calc R
C3 C 0.6135(7) 0.6100(5) -0.0357(3) 0.0499(14) Uani 1 1 d .
H3 H 0.6994 0.5731 -0.0705 0.060 Uiso 1 1 calc R
C4 C 0.7199(6) 0.5179(5) 0.0760(3) 0.0418(12) Uani 1 1 d .
C5 C 0.7134(6) 0.5374(5) 0.1504(3) 0.0425(12) Uani 1 1 d .
C6 C 0.8449(6) 0.4737(6) 0.1794(3) 0.0527(14) Uani 1 1 d .
H6 H 0.8467 0.4881 0.2281 0.063 Uiso 1 1 calc R
C7 C 0.9721(6) 0.3898(6) 0.1370(4) 0.0626(16) Uani 1 1 d .
H7 H 1.0574 0.3477 0.1577 0.075 Uiso 1 1 calc R
C8 C 0.9737(7) 0.3684(6) 0.0655(3) 0.0620(16) Uani 1 1 d .
H8 H 1.0588 0.3102 0.0378 0.074 Uiso 1 1 calc R
C9 C 0.8498(6) 0.4326(5) 0.0341(3) 0.0513(14) Uani 1 1 d .
H9 H 0.8520 0.4195 -0.0153 0.062 Uiso 1 1 calc R
C10 C 0.2343(6) 0.8227(5) 0.0250(3) 0.0535(14) Uani 1 1 d .
H10A H 0.1986 0.8491 0.0761 0.064 Uiso 1 1 calc R
H10B H 0.1650 0.7880 0.0101 0.064 Uiso 1 1 calc R
C11 C 0.2353(6) 0.9356(5) -0.0201(3) 0.0466(13) Uani 1 1 d .
C12 C 0.3038(7) 1.0152(6) -0.0010(3) 0.0614(16) Uani 1 1 d .
H12 H 0.3454 1.0000 0.0416 0.074 Uiso 1 1 calc R
C13 C 0.3109(8) 1.1169(6) -0.0445(4) 0.080(2) Uani 1 1 d .
H13 H 0.3597 1.1686 -0.0318 0.096 Uiso 1 1 calc R
C14 C 0.2488(9) 1.1419(7) -0.1044(5) 0.090(2) Uani 1 1 d .
H14 H 0.2534 1.2118 -0.1327 0.109 Uiso 1 1 calc R
C15 C 0.1789(9) 1.0672(8) -0.1250(4) 0.087(2) Uani 1 1 d .
H15 H 0.1347 1.0859 -0.1669 0.104 Uiso 1 1 calc R
C16 C 0.1741(7) 0.9614(6) -0.0823(3) 0.0687(18) Uani 1 1 d .
H16 H 0.1286 0.9082 -0.0966 0.082 Uiso 1 1 calc R
C17 C 0.6031(6) 0.4455(5) 0.3118(3) 0.0451(13) Uani 1 1 d .
C18 C 0.5778(6) 0.3525(5) 0.2753(3) 0.0578(15) Uani 1 1 d .
H18 H 0.5237 0.3753 0.2369 0.069 Uiso 1 1 calc R
C19 C 0.6326(8) 0.2264(6) 0.2957(4) 0.0720(18) Uani 1 1 d .
H19 H 0.6160 0.1639 0.2712 0.086 Uiso 1 1 calc R
C20 C 0.7129(7) 0.1938(7) 0.3532(4) 0.077(2) Uani 1 1 d .
H20 H 0.7498 0.1088 0.3671 0.092 Uiso 1 1 calc R
C21 C 0.7384(7) 0.2828(7) 0.3893(4) 0.0716(19) Uani 1 1 d .
H21 H 0.7916 0.2593 0.4281 0.086 Uiso 1 1 calc R
C22 C 0.6844(6) 0.4111(6) 0.3683(3) 0.0562(15) Uani 1 1 d .
H22 H 0.7034 0.4727 0.3925 0.067 Uiso 1 1 calc R
C23 C 0.5851(6) 0.7031(5) 0.3366(3) 0.0462(13) Uani 1 1 d .
C24 C 0.6934(7) 0.7533(6) 0.3080(3) 0.0566(15) Uani 1 1 d .
H24 H 0.7423 0.7349 0.2597 0.068 Uiso 1 1 calc R
C25 C 0.7306(8) 0.8321(6) 0.3511(4) 0.0705(18) Uani 1 1 d .
H25 H 0.8050 0.8651 0.3318 0.085 Uiso 1 1 calc R
C26 C 0.6581(8) 0.8600(6) 0.4208(4) 0.0709(18) Uani 1 1 d .
H26 H 0.6815 0.9138 0.4491 0.085 Uiso 1 1 calc R
C27 C 0.5507(7) 0.8101(6) 0.4504(3) 0.0641(17) Uani 1 1 d .
H27 H 0.5024 0.8297 0.4987 0.077 Uiso 1 1 calc R
C28 C 0.5135(6) 0.7310(5) 0.4091(3) 0.0536(14) Uani 1 1 d .
H28 H 0.4411 0.6965 0.4296 0.064 Uiso 1 1 calc R
C29 C 0.2314(6) 0.7273(6) 0.3349(3) 0.0489(14) Uani 1 1 d .
C30 C 0.1583(6) 0.6590(6) 0.3820(3) 0.0552(15) Uani 1 1 d .
C31 C 0.0452(7) 0.7255(8) 0.4397(3) 0.075(2) Uani 1 1 d .
H31 H -0.0021 0.6812 0.4730 0.090 Uiso 1 1 calc R
C32 C 0.0039(8) 0.8556(9) 0.4471(4) 0.083(2) Uani 1 1 d .
H32 H -0.0698 0.8985 0.4859 0.100 Uiso 1 1 calc R
C33 C 0.0694(8) 0.9211(7) 0.3986(4) 0.0737(19) Uani 1 1 d .
H33 H 0.0369 1.0095 0.4037 0.088 Uiso 1 1 calc R
C34 C 0.1840(7) 0.8615(6) 0.3409(3) 0.0593(16) Uani 1 1 d .
C35 C 0.1952(7) 0.5191(6) 0.3716(3) 0.0646(17) Uani 1 1 d .
H35 H 0.2712 0.4927 0.3271 0.077 Uiso 1 1 calc R
C36 C 0.2635(8) 0.4397(8) 0.4342(4) 0.101(3) Uani 1 1 d .
H36A H 0.3533 0.4547 0.4391 0.151 Uiso 1 1 calc R
H36B H 0.2881 0.3507 0.4240 0.151 Uiso 1 1 calc R
H36C H 0.1923 0.4635 0.4791 0.151 Uiso 1 1 calc R
C37 C 0.0565(8) 0.4876(7) 0.3591(4) 0.086(2) Uani 1 1 d .
H37A H -0.0209 0.5126 0.4017 0.129 Uiso 1 1 calc R
H37B H 0.0863 0.3975 0.3505 0.129 Uiso 1 1 calc R
H37C H 0.0187 0.5333 0.3173 0.129 Uiso 1 1 calc R
C38 C 0.2491(8) 0.9402(6) 0.2854(4) 0.0757(19) Uani 1 1 d .
H38 H 0.3417 0.8814 0.2567 0.091 Uiso 1 1 calc R
C39 C 0.2909(11) 1.0399(8) 0.3213(5) 0.122(3) Uani 1 1 d .
H39A H 0.3385 1.0824 0.2841 0.182 Uiso 1 1 calc R
H39B H 0.3590 0.9982 0.3544 0.182 Uiso 1 1 calc R
H39C H 0.2015 1.1014 0.3480 0.182 Uiso 1 1 calc R
C40 C 0.1435(10) 1.0037(8) 0.2332(4) 0.109(3) Uani 1 1 d .
H40A H 0.1228 0.9401 0.2089 0.164 Uiso 1 1 calc R
H40B H 0.1888 1.0500 0.1974 0.164 Uiso 1 1 calc R
H40C H 0.0512 1.0618 0.2598 0.164 Uiso 1 1 calc R

loop_
_atom_site_aniso_label
_atom_site_aniso_U_11
_atom_site_aniso_U_22
_atom_site_aniso_U_33
_atom_site_aniso_U_23
_atom_site_aniso_U_13
_atom_site_aniso_U_12
Ni1 0.0395(4) 0.0353(4) 0.0337(4) 0.0027(3) -0.0048(3) -0.0134(3)
Br1 0.0604(4) 0.0791(5) 0.0583(4) 0.0053(3) -0.0117(3) -0.0275(4)
P1 0.0414(8) 0.0380(8) 0.0375(7) 0.0017(6) -0.0064(6) -0.0152(6)
N1 0.049(3) 0.036(2) 0.039(2) 0.0029(19) -0.003(2) -0.018(2)
N2 0.056(3) 0.040(3) 0.040(3) 0.007(2) -0.007(2) -0.019(2)
N3 0.036(2) 0.045(3) 0.040(2) -0.0001(19) -0.0067(19) -0.011(2)
N4 0.042(2) 0.044(3) 0.034(2) -0.0007(19) -0.0062(19) -0.013(2)
C1 0.046(3) 0.034(3) 0.044(3) 0.001(2) -0.006(2) -0.022(3)
C2 0.071(4) 0.045(3) 0.042(3) 0.006(3) -0.009(3) -0.022(3)
C3 0.067(4) 0.044(3) 0.038(3) -0.003(2) 0.004(3) -0.024(3)
C4 0.046(3) 0.036(3) 0.047(3) 0.007(2) -0.002(2) -0.022(3)
C5 0.042(3) 0.042(3) 0.047(3) 0.004(2) -0.002(2) -0.021(3)
C6 0.046(3) 0.060(4) 0.054(3) 0.005(3) -0.008(3) -0.021(3)
C7 0.040(3) 0.066(4) 0.073(4) 0.010(3) -0.004(3) -0.012(3)
C8 0.049(4) 0.058(4) 0.067(4) -0.006(3) 0.009(3) -0.013(3)
C9 0.051(4) 0.050(4) 0.050(3) -0.001(3) 0.004(3) -0.020(3)
C10 0.056(4) 0.052(4) 0.055(3) 0.012(3) -0.015(3) -0.020(3)
C11 0.051(3) 0.042(3) 0.050(3) 0.009(3) -0.013(3) -0.019(3)
C12 0.067(4) 0.051(4) 0.066(4) 0.002(3) -0.013(3) -0.020(3)
C13 0.084(5) 0.052(4) 0.101(6) -0.001(4) -0.001(4) -0.029(4)
C14 0.107(6) 0.054(5) 0.096(6) 0.026(4) -0.002(5) -0.024(4)
C15 0.101(6) 0.082(6) 0.069(5) 0.032(4) -0.030(4) -0.020(5)
C16 0.079(5) 0.067(4) 0.063(4) 0.015(3) -0.024(3) -0.026(4)
C17 0.044(3) 0.042(3) 0.049(3) 0.006(2) -0.007(2) -0.016(3)
C18 0.060(4) 0.049(4) 0.065(4) 0.003(3) -0.014(3) -0.020(3)
C19 0.075(5) 0.047(4) 0.094(5) -0.006(4) -0.011(4) -0.022(4)
C20 0.071(5) 0.048(4) 0.100(6) 0.018(4) -0.008(4) -0.012(4)
C21 0.065(4) 0.059(4) 0.081(5) 0.019(4) -0.022(4) -0.008(4)
C22 0.052(3) 0.051(4) 0.063(4) 0.009(3) -0.013(3) -0.015(3)
C23 0.050(3) 0.041(3) 0.049(3) 0.002(2) -0.015(3) -0.015(3)
C24 0.064(4) 0.060(4) 0.052(4) 0.003(3) -0.010(3) -0.031(3)
C25 0.076(5) 0.068(5) 0.079(5) 0.003(4) -0.014(4) -0.040(4)
C26 0.079(5) 0.060(4) 0.080(5) -0.015(4) -0.028(4) -0.024(4)
C27 0.071(4) 0.065(4) 0.051(4) -0.016(3) -0.017(3) -0.013(4)
C28 0.057(4) 0.054(4) 0.050(3) -0.003(3) -0.007(3) -0.020(3)
C29 0.041(3) 0.063(4) 0.044(3) -0.004(3) -0.012(2) -0.017(3)
C30 0.043(3) 0.081(5) 0.041(3) -0.005(3) -0.007(3) -0.020(3)
C31 0.050(4) 0.116(7) 0.056(4) -0.010(4) 0.001(3) -0.031(4)
C32 0.054(4) 0.112(7) 0.072(5) -0.042(5) -0.003(4) -0.013(5)
C33 0.060(4) 0.076(5) 0.081(5) -0.034(4) -0.020(4) -0.011(4)
C34 0.051(4) 0.059(4) 0.065(4) -0.016(3) -0.016(3) -0.010(3)
C35 0.051(4) 0.080(5) 0.056(4) 0.014(3) 0.000(3) -0.021(3)
C36 0.077(5) 0.128(7) 0.085(5) 0.039(5) -0.014(4) -0.027(5)
C37 0.081(5) 0.101(6) 0.088(5) 0.009(4) -0.011(4) -0.050(5)
C38 0.074(5) 0.047(4) 0.095(5) -0.010(4) -0.016(4) -0.007(4)
C39 0.134(8) 0.084(6) 0.160(9) 0.017(6) -0.052(7) -0.045(6)
C40 0.144(8) 0.089(6) 0.088(6) -0.002(5) -0.030(5) -0.029(6)

loop_
_atom_type_symbol
_atom_type_description
_atom_type_scat_dispersion_real
_atom_type_scat_dispersion_imag
_atom_type_scat_source
C C 0.0033 0.0016 'International Tables Vol C Tables 4.2.6.8 and 6.1.1.4'
H H 0.0000 0.0000 'International Tables Vol C Tables 4.2.6.8 and 6.1.1.4'
N N 0.0061 0.0033 'International Tables Vol C Tables 4.2.6.8 and 6.1.1.4'
P P 0.1023 0.0942 'International Tables Vol C Tables 4.2.6.8 and 6.1.1.4'
Br Br -0.2901 2.4595 'International Tables Vol C Tables 4.2.6.8 and 6.1.1.4'
Ni Ni 0.3393 1.1124 'International Tables Vol C Tables 4.2.6.8 and 6.1.1.4'

loop_
_geom_angle_atom_site_label_1
_geom_angle_atom_site_label_2
_geom_angle_atom_site_label_3
_geom_angle
C1 Ni1 N3 90.57(19)
C1 Ni1 N4 166.91(19)
N3 Ni1 N4 77.24(17)
C1 Ni1 Br1 99.22(15)
N3 Ni1 Br1 164.35(12)
N4 Ni1 Br1 93.72(12)
C1 Ni1 P1 130.25(16)
N3 Ni1 P1 39.72(12)
N4 Ni1 P1 37.98(12)
Br1 Ni1 P1 128.79(4)
N4 P1 N3 97.0(2)
N4 P1 C23 113.8(2)
N3 P1 C23 114.4(2)
N4 P1 C17 114.8(2)
N3 P1 C17 110.8(2)
C23 P1 C17 106.2(2)
N4 P1 Ni1 49.39(14)
N3 P1 Ni1 48.24(14)
C23 P1 Ni1 134.58(17)
C17 P1 Ni1 119.17(18)
C1 N1 C3 109.9(4)
C1 N1 C4 126.2(4)
C3 N1 C4 123.6(4)
C1 N2 C2 109.5(5)
C1 N2 C10 127.6(4)
C2 N2 C10 122.6(4)
C5 N3 P1 127.0(3)
C5 N3 Ni1 124.9(3)
P1 N3 Ni1 92.04(19)
C29 N4 P1 129.6(3)
C29 N4 Ni1 134.1(3)
P1 N4 Ni1 92.63(19)
N2 C1 N1 105.7(4)
N2 C1 Ni1 130.5(4)
N1 C1 Ni1 123.8(4)
C3 C2 N2 108.5(5)
C3 C2 H2 125.7
N2 C2 H2 125.7
C2 C3 N1 106.4(5)
C2 C3 H3 126.8
N1 C3 H3 126.8
C5 C4 C9 120.8(5)
C5 C4 N1 121.0(5)
C9 C4 N1 118.1(5)
N3 C5 C4 120.9(4)
N3 C5 C6 122.2(5)
C4 C5 C6 116.9(5)
C7 C6 C5 121.3(5)
C7 C6 H6 119.3
C5 C6 H6 119.3
C8 C7 C6 120.7(6)
C8 C7 H7 119.7
C6 C7 H7 119.7
C7 C8 C9 120.0(6)
C7 C8 H8 120.0
C9 C8 H8 120.0
C8 C9 C4 120.2(5)
C8 C9 H9 119.9
C4 C9 H9 119.9
N2 C10 C11 112.0(4)
N2 C10 H10A 109.2
C11 C10 H10A 109.2
N2 C10 H10B 109.2
C11 C10 H10B 109.2
H10A C10 H10B 107.9
C16 C11 C12 118.3(5)
C16 C11 C10 121.6(5)
C12 C11 C10 120.1(5)
C13 C12 C11 120.4(6)
C13 C12 H12 119.8
C11 C12 H12 119.8
C14 C13 C12 120.7(7)
C14 C13 H13 119.7
C12 C13 H13 119.7
C13 C14 C15 121.1(7)
C13 C14 H14 119.5
C15 C14 H14 119.5
C14 C15 C16 118.9(7)
C14 C15 H15 120.5
C16 C15 H15 120.5
C11 C16 C15 120.6(7)
C11 C16 H16 119.7
C15 C16 H16 119.7
C22 C17 C18 119.6(5)
C22 C17 P1 123.1(4)
C18 C17 P1 117.3(4)
C19 C18 C17 120.3(6)
C19 C18 H18 119.9
C17 C18 H18 119.9
C18 C19 C20 119.2(6)
C18 C19 H19 120.4
C20 C19 H19 120.4
C21 C20 C19 121.4(6)
C21 C20 H20 119.3
C19 C20 H20 119.3
C20 C21 C22 119.7(6)
C20 C21 H21 120.1
C22 C21 H21 120.1
C17 C22 C21 119.8(6)
C17 C22 H22 120.1
C21 C22 H22 120.1
C24 C23 C28 119.1(5)
C24 C23 P1 121.1(4)
C28 C23 P1 119.7(4)
C23 C24 C25 120.3(6)
C23 C24 H24 119.8
C25 C24 H24 119.8
C26 C25 C24 119.7(6)
C26 C25 H25 120.1
C24 C25 H25 120.1
C25 C26 C27 120.8(6)
C25 C26 H26 119.6
C27 C26 H26 119.6
C26 C27 C28 120.4(6)
C26 C27 H27 119.8
C28 C27 H27 119.8
C27 C28 C23 119.6(5)
C27 C28 H28 120.2
C23 C28 H28 120.2
C30 C29 C34 120.8(5)
C30 C29 N4 119.3(5)
C34 C29 N4 119.9(5)
C29 C30 C31 118.3(6)
C29 C30 C35 121.7(5)
C31 C30 C35 120.0(6)
C32 C31 C30 120.4(7)
C32 C31 H31 119.8
C30 C31 H31 119.8
C33 C32 C31 120.5(7)
C33 C32 H32 119.8
C31 C32 H32 119.8
C32 C33 C34 122.3(7)
C32 C33 H33 118.9
C34 C33 H33 118.9
C33 C34 C29 117.4(6)
C33 C34 C38 120.3(6)
C29 C34 C38 122.1(5)
C30 C35 C36 112.9(6)
C30 C35 C37 112.3(5)
C36 C35 C37 110.0(5)
C30 C35 H35 107.1
C36 C35 H35 107.1
C37 C35 H35 107.1
C35 C36 H36A 109.5
C35 C36 H36B 109.5
H36A C36 H36B 109.5
C35 C36 H36C 109.5
H36A C36 H36C 109.5
H36B C36 H36C 109.5
C35 C37 H37A 109.5
C35 C37 H37B 109.5
H37A C37 H37B 109.5
C35 C37 H37C 109.5
H37A C37 H37C 109.5
H37B C37 H37C 109.5
C40 C38 C34 111.1(6)
C40 C38 C39 110.1(6)
C34 C38 C39 112.8(6)
C40 C38 H38 107.5
C34 C38 H38 107.5
C39 C38 H38 107.5
C38 C39 H39A 109.5
C38 C39 H39B 109.5
H39A C39 H39B 109.5
C38 C39 H39C 109.5
H39A C39 H39C 109.5
H39B C39 H39C 109.5
C38 C40 H40A 109.5
C38 C40 H40B 109.5
H40A C40 H40B 109.5
C38 C40 H40C 109.5
H40A C40 H40C 109.5
H40B C40 H40C 109.5

loop_
_geom_bond_atom_site_label_1
_geom_bond_atom_site_label_2
_geom_bond_distance
Ni1 C1 1.872(5)
Ni1 N3 1.912(4)
Ni1 N4 1.947(4)
Ni1 Br1 2.3058(9)
Ni1 P1 2.5616(14)
P1 N4 1.578(4)
P1 N3 1.638(4)
P1 C23 1.798(5)
P1 C17 1.813(5)
N1 C1 1.356(6)
N1 C3 1.390(6)
N1 C4 1.433(6)
N2 C1 1.350(6)
N2 C2 1.374(7)
N2 C10 1.469(7)
N3 C5 1.379(6)
N4 C29 1.421(6)
C2 C3 1.329(8)
C2 H2 0.9300
C3 H3 0.9300
C4 C5 1.396(7)
C4 C9 1.400(7)
C5 C6 1.402(7)
C6 C7 1.384(8)
C6 H6 0.9300
C7 C8 1.356(8)
C7 H7 0.9300
C8 C9 1.370(8)
C8 H8 0.9300
C9 H9 0.9300
C10 C11 1.482(7)
C10 H10A 0.9700
C10 H10B 0.9700
C11 C16 1.360(7)
C11 C12 1.379(7)
C12 C13 1.376(8)
C12 H12 0.9300
C13 C14 1.326(10)
C13 H13 0.9300
C14 C15 1.356(10)
C14 H14 0.9300
C15 C16 1.401(9)
C15 H15 0.9300
C16 H16 0.9300
C17 C22 1.379(7)
C17 C18 1.387(7)
C18 C19 1.379(8)
C18 H18 0.9300
C19 C20 1.388(9)
C19 H19 0.9300
C20 C21 1.346(9)
C20 H20 0.9300
C21 C22 1.403(8)
C21 H21 0.9300
C22 H22 0.9300
C23 C24 1.372(7)
C23 C28 1.393(7)
C24 C25 1.399(8)
C24 H24 0.9300
C25 C26 1.349(9)
C25 H25 0.9300
C26 C27 1.366(9)
C26 H26 0.9300
C27 C28 1.380(7)
C27 H27 0.9300
C28 H28 0.9300
C29 C30 1.393(8)
C29 C34 1.412(8)
C30 C31 1.404(8)
C30 C35 1.494(9)
C31 C32 1.375(10)
C31 H31 0.9300
C32 C33 1.344(10)
C32 H32 0.9300
C33 C34 1.391(9)
C33 H33 0.9300
C34 C38 1.516(9)
C35 C36 1.523(8)
C35 C37 1.561(8)
C35 H35 0.9800
C36 H36A 0.9600
C36 H36B 0.9600
C36 H36C 0.9600
C37 H37A 0.9600
C37 H37B 0.9600
C37 H37C 0.9600
C38 C40 1.498(10)
C38 C39 1.536(10)
C38 H38 0.9800
C39 H39A 0.9600
C39 H39B 0.9600
C39 H39C 0.9600
C40 H40A 0.9600
C40 H40B 0.9600
C40 H40C 0.9600

loop_
_geom_torsion_atom_site_label_1
_geom_torsion_atom_site_label_2
_geom_torsion_atom_site_label_3
_geom_torsion_atom_site_label_4
_geom_torsion
C1 Ni1 P1 N4 171.7(3)
N3 Ni1 P1 N4 168.4(3)
Br1 Ni1 P1 N4 -26.6(2)
C1 Ni1 P1 N3 3.2(3)
N4 Ni1 P1 N3 -168.4(3)
Br1 Ni1 P1 N3 165.0(2)
C1 Ni1 P1 C23 87.4(3)
N3 Ni1 P1 C23 84.1(3)
N4 Ni1 P1 C23 -84.3(3)
Br1 Ni1 P1 C23 -110.9(3)
C1 Ni1 P1 C17 -89.5(3)
N3 Ni1 P1 C17 -92.7(3)
N4 Ni1 P1 C17 98.8(3)
Br1 Ni1 P1 C17 72.2(2)
N4 P1 N3 C5 -146.9(4)
C23 P1 N3 C5 93.0(5)
C17 P1 N3 C5 -27.0(5)
Ni1 P1 N3 C5 -138.0(5)
N4 P1 N3 Ni1 -8.8(2)
C23 P1 N3 Ni1 -128.9(2)
C17 P1 N3 Ni1 111.1(2)
C1 Ni1 N3 C5 -38.1(4)
N4 Ni1 N3 C5 146.7(4)
Br1 Ni1 N3 C5 90.9(6)
P1 Ni1 N3 C5 139.4(5)
C1 Ni1 N3 P1 -177.5(2)
N4 Ni1 N3 P1 7.27(18)
Br1 Ni1 N3 P1 -48.5(6)
N3 P1 N4 C29 -151.8(5)
C23 P1 N4 C29 -31.2(5)
C17 P1 N4 C29 91.4(5)
Ni1 P1 N4 C29 -160.5(6)
N3 P1 N4 Ni1 8.7(2)
C23 P1 N4 Ni1 129.2(2)
C17 P1 N4 Ni1 -108.2(2)
C1 Ni1 N4 C29 129.7(9)
N3 Ni1 N4 C29 151.4(5)
Br1 Ni1 N4 C29 -41.5(5)
P1 Ni1 N4 C29 159.0(6)
C1 Ni1 N4 P1 -29.3(10)
N3 Ni1 N4 P1 -7.55(19)
Br1 Ni1 N4 P1 159.53(16)
C2 N2 C1 N1 1.8(5)
C10 N2 C1 N1 -171.6(4)
C2 N2 C1 Ni1 -179.5(4)
C10 N2 C1 Ni1 7.1(7)
C3 N1 C1 N2 -2.1(5)
C4 N1 C1 N2 172.0(4)
C3 N1 C1 Ni1 179.1(3)
C4 N1 C1 Ni1 -6.8(6)
N3 Ni1 C1 N2 -151.0(5)
N4 Ni1 C1 N2 -129.9(8)
Br1 Ni1 C1 N2 41.3(5)
P1 Ni1 C1 N2 -153.1(4)
N3 Ni1 C1 N1 27.5(4)
N4 Ni1 C1 N1 48.6(11)
Br1 Ni1 C1 N1 -140.3(4)
P1 Ni1 C1 N1 25.4(5)
C1 N2 C2 C3 -0.9(6)
C10 N2 C2 C3 172.9(5)
N2 C2 C3 N1 -0.4(6)
C1 N1 C3 C2 1.6(6)
C4 N1 C3 C2 -172.7(5)
C1 N1 C4 C5 -16.9(7)
C3 N1 C4 C5 156.5(5)
C1 N1 C4 C9 166.7(4)
C3 N1 C4 C9 -19.9(7)
P1 N3 C5 C4 152.1(4)
Ni1 N3 C5 C4 26.6(6)
P1 N3 C5 C6 -29.1(7)
Ni1 N3 C5 C6 -154.6(4)
C9 C4 C5 N3 -177.6(4)
N1 C4 C5 N3 6.1(7)
C9 C4 C5 C6 3.6(7)
N1 C4 C5 C6 -172.7(4)
N3 C5 C6 C7 177.5(5)
C4 C5 C6 C7 -3.6(8)
C5 C6 C7 C8 1.1(9)
C6 C7 C8 C9 1.7(9)
C7 C8 C9 C4 -1.7(9)
C5 C4 C9 C8 -1.0(8)
N1 C4 C9 C8 175.4(5)
C1 N2 C10 C11 132.9(5)
C2 N2 C10 C11 -39.8(7)
N2 C10 C11 C16 107.2(6)
N2 C10 C11 C12 -70.5(7)
C16 C11 C12 C13 -0.7(9)
C10 C11 C12 C13 177.1(6)
C11 C12 C13 C14 1.7(10)
C12 C13 C14 C15 -1.0(12)
C13 C14 C15 C16 -0.6(12)
C12 C11 C16 C15 -0.9(9)
C10 C11 C16 C15 -178.7(6)
C14 C15 C16 C11 1.6(11)
N4 P1 C17 C22 -125.7(5)
N3 P1 C17 C22 125.7(5)
C23 P1 C17 C22 0.9(5)
Ni1 P1 C17 C22 178.6(4)
N4 P1 C17 C18 55.3(5)
N3 P1 C17 C18 -53.3(5)
C23 P1 C17 C18 -178.1(4)
Ni1 P1 C17 C18 -0.4(5)
C22 C17 C18 C19 0.5(8)
P1 C17 C18 C19 179.5(5)
C17 C18 C19 C20 0.1(9)
C18 C19 C20 C21 -0.1(10)
C19 C20 C21 C22 -0.6(10)
C18 C17 C22 C21 -1.2(8)
P1 C17 C22 C21 179.8(4)
C20 C21 C22 C17 1.3(9)
N4 P1 C23 C24 -124.2(5)
N3 P1 C23 C24 -14.0(5)
C17 P1 C23 C24 108.6(5)
Ni1 P1 C23 C24 -68.6(5)
N4 P1 C23 C28 52.7(5)
N3 P1 C23 C28 162.9(4)
C17 P1 C23 C28 -74.5(5)
Ni1 P1 C23 C28 108.4(4)
C28 C23 C24 C25 -0.3(8)
P1 C23 C24 C25 176.6(5)
C23 C24 C25 C26 -0.9(9)
C24 C25 C26 C27 1.4(10)
C25 C26 C27 C28 -0.6(10)
C26 C27 C28 C23 -0.7(9)
C24 C23 C28 C27 1.1(8)
P1 C23 C28 C27 -175.9(4)
P1 N4 C29 C30 -94.6(6)
Ni1 N4 C29 C30 113.1(5)
P1 N4 C29 C34 86.2(6)
Ni1 N4 C29 C34 -66.1(7)
C34 C29 C30 C31 -5.5(8)
N4 C29 C30 C31 175.3(5)
C34 C29 C30 C35 173.2(5)
N4 C29 C30 C35 -6.0(8)
C29 C30 C31 C32 2.7(9)
C35 C30 C31 C32 -176.0(6)
C30 C31 C32 C33 1.2(10)
C31 C32 C33 C34 -2.4(10)
C32 C33 C34 C29 -0.4(9)
C32 C33 C34 C38 176.9(6)
C30 C29 C34 C33 4.4(8)
N4 C29 C34 C33 -176.5(5)
C30 C29 C34 C38 -172.9(5)
N4 C29 C34 C38 6.2(8)
C29 C30 C35 C36 115.2(6)
C31 C30 C35 C36 -66.1(7)
C29 C30 C35 C37 -119.7(6)
C31 C30 C35 C37 59.0(7)
C33 C34 C38 C40 -75.3(8)
C29 C34 C38 C40 101.9(7)
C33 C34 C38 C39 48.9(8)
C29 C34 C38 C39 -133.9(6)
